data_7128493
loop_
_publ_author_name
'Zhang, Bo'
'Duan, Yu'ai'
'Zhang, Xin'
'Guo, Shuai'

_publ_section_title
;
 Uncommon carbene-to-azole ligand rearrangement of N-heterocyclic carbenes
 in a ruthenium system.
;
_journal_issue 56
_journal_name_full 'Chemical communications (Cambridge, England)'
_journal_page_first 6879
_journal_page_last 6882
_journal_paper_doi 10.1039/d1cc01871j
_journal_volume 57
_journal_year 2021
_chemical_formula_sum 'C37 H40 Cl N3 Ru'
_chemical_formula_weight 663.24
_space_group_crystal_system monoclinic
_space_group_IT_number 15
_space_group_name_Hall '-C 2yc'
_space_group_name_H-M_alt 'C 1 2/c 1'
_atom_sites_solution_hydrogens geom
_audit_creation_method SHELXL-2013
_audit_update_record
;
2021-04-02 deposited with the CCDC.	2021-06-14 downloaded from the CCDC.
;
_cell_angle_alpha 90
_cell_angle_beta 99.7220(10)
_cell_angle_gamma 90
_cell_formula_units_Z 8
_cell_length_a 22.3564(8)
_cell_length_b 14.7681(6)
_cell_length_c 19.7942(7)
_cell_measurement_reflns_used 9725
_cell_measurement_temperature 193(2)
_cell_measurement_theta_max 54.955
_cell_measurement_theta_min 5.085
_cell_volume 6441.4(4)
_computing_cell_refinement 'Bruker SAINT'
_computing_data_collection 'Bruker APEX2'
_computing_data_reduction 'Bruker SAINT'
_computing_molecular_graphics 'Bruker SHELXTL'
_computing_publication_material 'Bruker SHELXTL'
_computing_structure_refinement 'SHELXL-2013 (Sheldrick, 2013)'
_computing_structure_solution 'SHELXS-97 (Sheldrick 2008)'
_diffrn_ambient_temperature 193(2)
_diffrn_measured_fraction_theta_full 0.997
_diffrn_measured_fraction_theta_max 0.997
_diffrn_measurement_device_type 'Bruker APEX-II CCD'
_diffrn_measurement_method '\f and \w scans'
_diffrn_radiation_type MoK\a
_diffrn_radiation_wavelength 0.71073
_diffrn_reflns_av_R_equivalents 0.0286
_diffrn_reflns_av_unetI/netI 0.0165
_diffrn_reflns_Laue_measured_fraction_full 0.997
_diffrn_reflns_Laue_measured_fraction_max 0.997
_diffrn_reflns_limit_h_max 26
_diffrn_reflns_limit_h_min -27
_diffrn_reflns_limit_k_max 18
_diffrn_reflns_limit_k_min -18
_diffrn_reflns_limit_l_max 21
_diffrn_reflns_limit_l_min -24
_diffrn_reflns_number 49015
_diffrn_reflns_point_group_measured_fraction_full 0.997
_diffrn_reflns_point_group_measured_fraction_max 0.997
_diffrn_reflns_theta_full 25.242
_diffrn_reflns_theta_max 25.999
_diffrn_reflns_theta_min 1.876
_exptl_absorpt_coefficient_mu 0.600
_exptl_absorpt_correction_T_max 0.7456
_exptl_absorpt_correction_T_min 0.6283
_exptl_absorpt_correction_type multi-scan
_exptl_absorpt_process_details sadabs
_exptl_crystal_colour red
_exptl_crystal_density_diffrn 1.368
_exptl_crystal_description prismatic
_exptl_crystal_F_000 2752
_exptl_crystal_size_max 0.180
_exptl_crystal_size_mid 0.140
_exptl_crystal_size_min 0.110
_refine_diff_density_max 0.326
_refine_diff_density_min -0.394
_refine_diff_density_rms 0.046
_refine_ls_extinction_method none
_refine_ls_goodness_of_fit_ref 1.055
_refine_ls_hydrogen_treatment constr
_refine_ls_matrix_type full
_refine_ls_number_parameters 384
_refine_ls_number_reflns 6327
_refine_ls_number_restraints 0
_refine_ls_restrained_S_all 1.055
_refine_ls_R_factor_all 0.0242
_refine_ls_R_factor_gt 0.0218
_refine_ls_shift/su_max 0.002
_refine_ls_shift/su_mean 0.000
_refine_ls_structure_factor_coef Fsqd
_refine_ls_weighting_details 'w=1/[\s^2^(Fo^2^)+(0.0177P)^2^+9.9777P] where P=(Fo^2^+2Fc^2^)/3'
_refine_ls_weighting_scheme calc
_refine_ls_wR_factor_gt 0.0513
_refine_ls_wR_factor_ref 0.0528
_reflns_Friedel_coverage 0.000
_reflns_number_gt 5915
_reflns_number_total 6327
_reflns_threshold_expression 'I > 2\s(I)'
_cod_data_source_file d1cc01871j2.cif
_cod_data_source_block mo_ddz20052_0m
_cod_depositor_comments 'Adding full bibliography for 7128489--7128493.cif.'
_cod_original_sg_symbol_H-M 'C 2/c'
_cod_database_code 7128493
_shelx_space_group_comment
; 
The symmetry employed for this shelxl refinement is uniquely defined 
by the following loop, which should always be used as a source of 
symmetry information in preference to the above space-group names. 
They are only intended as comments. 
;
_shelx_estimated_absorpt_t_min 0.900
_shelx_estimated_absorpt_t_max 0.937
_shelxl_version_number 2013-4

loop_
_space_group_symop_operation_xyz
'x, y, z'
'-x, y, -z+1/2'
'x+1/2, y+1/2, z'
'-x+1/2, y+1/2, -z+1/2'
'-x, -y, -z'
'x, -y, z-1/2'
'-x+1/2, -y+1/2, -z'
'x+1/2, -y+1/2, z-1/2'

loop_
_atom_site_label
_atom_site_type_symbol
_atom_site_fract_x
_atom_site_fract_y
_atom_site_fract_z
_atom_site_U_iso_or_equiv
_atom_site_adp_type
_atom_site_occupancy
_atom_site_site_symmetry_order
_atom_site_calc_flag
_atom_site_refinement_flags_posn
_atom_site_refinement_flags_adp
_atom_site_refinement_flags_occupancy
_atom_site_disorder_assembly
_atom_site_disorder_group
Ru1 Ru 0.43447(2) 0.67919(2) 0.43822(2) 0.01659(4) Uani 1 1 d . . . . .
Cl1 Cl 0.41048(2) 0.62144(3) 0.54465(2) 0.02503(9) Uani 1 1 d . . . . .
N1 N 0.36470(6) 0.77397(9) 0.44030(7) 0.0192(3) Uani 1 1 d . . . . .
N2 N 0.34290(6) 0.79865(10) 0.49554(7) 0.0242(3) Uani 1 1 d . . . . .
N3 N 0.29170(6) 0.84385(10) 0.47223(7) 0.0239(3) Uani 1 1 d . . . . .
C1 C 0.27995(7) 0.84864(11) 0.40293(8) 0.0220(3) Uani 1 1 d . . . . .
C2 C 0.32832(7) 0.80451(10) 0.38279(8) 0.0186(3) Uani 1 1 d . . . . .
C3 C 0.34113(7) 0.79119(11) 0.31232(8) 0.0188(3) Uani 1 1 d . . . . .
C4 C 0.33044(7) 0.70817(11) 0.28437(8) 0.0184(3) Uani 1 1 d . . . . .
C5 C 0.32196(7) 0.62599(11) 0.32580(8) 0.0180(3) Uani 1 1 d . . . . .
C6 C 0.36291(7) 0.60093(11) 0.38578(8) 0.0174(3) Uani 1 1 d . . . . .
C7 C 0.35428(7) 0.51366(11) 0.41123(8) 0.0224(3) Uani 1 1 d . . . . .
H7 H 0.3824 0.4924 0.4494 0.027 Uiso 1 1 calc R U . . .
C8 C 0.30701(8) 0.45737(12) 0.38354(9) 0.0265(4) Uani 1 1 d . . . . .
H8 H 0.3035 0.3988 0.4024 0.032 Uiso 1 1 calc R U . . .
C9 C 0.26473(8) 0.48640(12) 0.32824(9) 0.0279(4) Uani 1 1 d . . . . .
H9 H 0.2305 0.4501 0.3108 0.033 Uiso 1 1 calc R U . . .
C10 C 0.27343(7) 0.56883(12) 0.29925(8) 0.0238(3) Uani 1 1 d . . . . .
H10 H 0.2458 0.5878 0.2600 0.029 Uiso 1 1 calc R U . . .
C11 C 0.32330(8) 0.69003(11) 0.20904(8) 0.0215(3) Uani 1 1 d . . . . .
C12 C 0.35578(8) 0.62115(12) 0.18342(9) 0.0238(3) Uani 1 1 d . . . . .
H12 H 0.3848 0.5874 0.2140 0.029 Uiso 1 1 calc R U . . .
C13 C 0.34637(9) 0.60124(12) 0.11401(9) 0.0303(4) Uani 1 1 d . . . . .
H13 H 0.3698 0.5556 0.0970 0.036 Uiso 1 1 calc R U . . .
C14 C 0.30305(12) 0.64767(15) 0.07004(10) 0.0469(6) Uani 1 1 d . . . . .
H14 H 0.2963 0.6339 0.0225 0.056 Uiso 1 1 calc R U . . .
C15 C 0.26907(13) 0.71452(17) 0.09478(10) 0.0550(7) Uani 1 1 d . . . . .
H15 H 0.2384 0.7455 0.0643 0.066 Uiso 1 1 calc R U . . .
C16 C 0.27968(10) 0.73639(13) 0.16388(9) 0.0364(5) Uani 1 1 d . . . . .
H16 H 0.2570 0.7834 0.1804 0.044 Uiso 1 1 calc R U . . .
C17 C 0.36536(7) 0.87180(11) 0.28043(8) 0.0214(3) Uani 1 1 d . . . . .
C18 C 0.36192(8) 0.95826(12) 0.30825(9) 0.0268(4) Uani 1 1 d . . . . .
H18 H 0.3425 0.9656 0.3471 0.032 Uiso 1 1 calc R U . . .
C19 C 0.38593(9) 1.03355(13) 0.28088(10) 0.0348(4) Uani 1 1 d . . . . .
H19 H 0.3823 1.0915 0.3007 0.042 Uiso 1 1 calc R U . . .
C20 C 0.41496(10) 1.02503(14) 0.22527(11) 0.0410(5) Uani 1 1 d . . . . .
H20 H 0.4308 1.0768 0.2059 0.049 Uiso 1 1 calc R U . . .
C21 C 0.42071(10) 0.93986(14) 0.19810(11) 0.0408(5) Uani 1 1 d . . . . .
H21 H 0.4416 0.9331 0.1604 0.049 Uiso 1 1 calc R U . . .
C22 C 0.39664(8) 0.86450(13) 0.22492(10) 0.0304(4) Uani 1 1 d . . . . .
H22 H 0.4014 0.8067 0.2054 0.036 Uiso 1 1 calc R U . . .
C23 C 0.22407(8) 0.88917(12) 0.36181(9) 0.0273(4) Uani 1 1 d . . . . .
H23A H 0.2362 0.9321 0.3281 0.033 Uiso 1 1 calc R U . . .
H23B H 0.2022 0.9239 0.3928 0.033 Uiso 1 1 calc R U . . .
C24 C 0.18134(9) 0.81913(13) 0.32393(10) 0.0345(4) Uani 1 1 d . . . . .
H24A H 0.1665 0.7790 0.3576 0.041 Uiso 1 1 calc R U . . .
H24B H 0.2038 0.7813 0.2954 0.041 Uiso 1 1 calc R U . . .
C25 C 0.12714(8) 0.86276(14) 0.27834(10) 0.0335(4) Uani 1 1 d . . . . .
H25A H 0.1029 0.8964 0.3075 0.040 Uiso 1 1 calc R U . . .
H25B H 0.1422 0.9070 0.2476 0.040 Uiso 1 1 calc R U . . .
C26 C 0.08697(14) 0.79562(19) 0.23581(19) 0.0898(12) Uani 1 1 d . . . . .
H26A H 0.1102 0.7638 0.2053 0.135 Uiso 1 1 calc R U . . .
H26B H 0.0527 0.8273 0.2084 0.135 Uiso 1 1 calc R U . . .
H26C H 0.0717 0.7517 0.2659 0.135 Uiso 1 1 calc R U . . .
C27 C 0.25743(9) 0.88378(14) 0.52160(10) 0.0362(5) Uani 1 1 d . . . . .
H27A H 0.2714 0.8577 0.5670 0.054 Uiso 1 1 calc R U . . .
H27B H 0.2141 0.8710 0.5074 0.054 Uiso 1 1 calc R U . . .
H27C H 0.2639 0.9494 0.5234 0.054 Uiso 1 1 calc R U . . .
C28 C 0.48789(8) 0.52192(13) 0.34235(9) 0.0320(4) Uani 1 1 d . . . . .
H28A H 0.4864 0.4714 0.3741 0.048 Uiso 1 1 calc R U . . .
H28B H 0.5215 0.5126 0.3170 0.048 Uiso 1 1 calc R U . . .
H28C H 0.4496 0.5249 0.3100 0.048 Uiso 1 1 calc R U . . .
C29 C 0.49740(7) 0.60883(12) 0.38190(8) 0.0239(4) Uani 1 1 d . . . . .
C30 C 0.48017(7) 0.69396(12) 0.35056(9) 0.0251(4) Uani 1 1 d . . . . .
H30 H 0.4637 0.6967 0.3031 0.030 Uiso 1 1 calc R U . . .
C31 C 0.48751(7) 0.77411(12) 0.38995(9) 0.0266(4) Uani 1 1 d . . . . .
H31 H 0.4732 0.8296 0.3688 0.032 Uiso 1 1 calc R U . . .
C32 C 0.51581(8) 0.77505(13) 0.46069(9) 0.0282(4) Uani 1 1 d . . . . .
C33 C 0.53134(7) 0.69107(13) 0.49065(9) 0.0266(4) Uani 1 1 d . . . . .
H33 H 0.5489 0.6884 0.5378 0.032 Uiso 1 1 calc R U . . .
C34 C 0.52161(7) 0.60885(12) 0.45232(9) 0.0239(4) Uani 1 1 d . . . . .
H34 H 0.5317 0.5528 0.4749 0.029 Uiso 1 1 calc R U . . .
C35 C 0.52435(10) 0.86352(14) 0.50025(11) 0.0424(5) Uani 1 1 d . . . . .
H35 H 0.5001 0.9108 0.4716 0.051 Uiso 1 1 calc R U . . .
C36 C 0.50165(12) 0.85959(17) 0.56820(13) 0.0556(6) Uani 1 1 d . . . . .
H36A H 0.4590 0.8406 0.5604 0.083 Uiso 1 1 calc R U . . .
H36B H 0.5052 0.9196 0.5896 0.083 Uiso 1 1 calc R U . . .
H36C H 0.5260 0.8160 0.5985 0.083 Uiso 1 1 calc R U . . .
C37 C 0.59095(12) 0.8925(2) 0.50985(16) 0.0722(8) Uani 1 1 d . . . . .
H37A H 0.6157 0.8501 0.5409 0.108 Uiso 1 1 calc R U . . .
H37B H 0.5952 0.9536 0.5294 0.108 Uiso 1 1 calc R U . . .
H37C H 0.6047 0.8924 0.4654 0.108 Uiso 1 1 calc R U . . .

loop_
_atom_site_aniso_label
_atom_site_aniso_U_11
_atom_site_aniso_U_22
_atom_site_aniso_U_33
_atom_site_aniso_U_23
_atom_site_aniso_U_13
_atom_site_aniso_U_12
Ru1 0.01503(7) 0.01938(7) 0.01500(7) 0.00123(5) 0.00151(5) 0.00216(5)
Cl1 0.0272(2) 0.0304(2) 0.01797(19) 0.00520(16) 0.00496(15) 0.00476(17)
N1 0.0210(7) 0.0207(7) 0.0161(6) -0.0011(5) 0.0037(5) 0.0030(5)
N2 0.0267(7) 0.0274(8) 0.0188(7) -0.0020(6) 0.0047(6) 0.0065(6)
N3 0.0258(7) 0.0258(7) 0.0210(7) -0.0014(6) 0.0067(6) 0.0079(6)
C1 0.0247(8) 0.0210(8) 0.0205(8) -0.0002(6) 0.0043(7) 0.0049(7)
C2 0.0213(8) 0.0163(8) 0.0177(8) 0.0006(6) 0.0020(6) 0.0028(6)
C3 0.0179(7) 0.0216(8) 0.0165(7) 0.0019(6) 0.0019(6) 0.0053(6)
C4 0.0162(7) 0.0227(8) 0.0162(7) 0.0013(6) 0.0023(6) 0.0042(6)
C5 0.0189(7) 0.0193(8) 0.0167(7) -0.0011(6) 0.0052(6) 0.0029(6)
C6 0.0165(7) 0.0198(8) 0.0169(7) -0.0006(6) 0.0057(6) 0.0024(6)
C7 0.0249(8) 0.0235(9) 0.0187(8) 0.0020(6) 0.0033(6) 0.0033(7)
C8 0.0365(10) 0.0211(9) 0.0228(8) 0.0014(7) 0.0077(7) -0.0040(7)
C9 0.0298(9) 0.0296(10) 0.0240(9) -0.0041(7) 0.0037(7) -0.0099(8)
C10 0.0234(8) 0.0291(9) 0.0180(8) -0.0009(7) 0.0007(6) -0.0003(7)
C11 0.0260(8) 0.0204(8) 0.0181(8) 0.0011(6) 0.0034(6) 0.0001(7)
C12 0.0259(8) 0.0229(9) 0.0233(8) -0.0007(7) 0.0060(7) 0.0006(7)
C13 0.0399(10) 0.0259(9) 0.0287(9) -0.0058(7) 0.0163(8) -0.0038(8)
C14 0.0812(17) 0.0430(12) 0.0162(9) -0.0038(8) 0.0072(10) 0.0086(12)
C15 0.0876(19) 0.0504(14) 0.0207(10) 0.0016(9) -0.0093(11) 0.0280(13)
C16 0.0521(12) 0.0321(10) 0.0225(9) -0.0011(8) -0.0015(8) 0.0176(9)
C17 0.0210(8) 0.0226(8) 0.0195(8) 0.0030(6) 0.0000(6) 0.0030(7)
C18 0.0292(9) 0.0248(9) 0.0259(9) -0.0016(7) 0.0034(7) 0.0001(7)
C19 0.0401(11) 0.0225(9) 0.0408(11) -0.0014(8) 0.0044(9) -0.0033(8)
C20 0.0465(12) 0.0274(10) 0.0517(13) 0.0088(9) 0.0158(10) -0.0070(9)
C21 0.0482(12) 0.0360(11) 0.0440(12) 0.0066(9) 0.0246(10) -0.0002(9)
C22 0.0360(10) 0.0241(9) 0.0333(10) 0.0014(8) 0.0124(8) 0.0028(8)
C23 0.0257(9) 0.0275(9) 0.0283(9) 0.0025(7) 0.0034(7) 0.0100(7)
C24 0.0293(10) 0.0315(10) 0.0404(11) -0.0008(8) -0.0001(8) 0.0093(8)
C25 0.0290(10) 0.0333(10) 0.0366(10) 0.0019(8) 0.0004(8) 0.0060(8)
C26 0.0665(19) 0.0471(16) 0.130(3) -0.0100(17) -0.0568(19) 0.0061(14)
C27 0.0402(11) 0.0440(12) 0.0279(10) -0.0043(8) 0.0156(8) 0.0148(9)
C28 0.0294(9) 0.0383(11) 0.0286(9) -0.0059(8) 0.0055(7) 0.0104(8)
C29 0.0165(8) 0.0329(10) 0.0232(8) 0.0005(7) 0.0062(6) 0.0048(7)
C30 0.0182(8) 0.0374(10) 0.0208(8) 0.0052(7) 0.0062(6) 0.0019(7)
C31 0.0199(8) 0.0292(9) 0.0307(9) 0.0090(7) 0.0046(7) -0.0017(7)
C32 0.0205(8) 0.0310(10) 0.0317(9) 0.0007(8) 0.0001(7) -0.0045(7)
C33 0.0170(8) 0.0369(10) 0.0238(8) 0.0013(7) -0.0024(7) 0.0005(7)
C34 0.0148(7) 0.0305(9) 0.0262(9) 0.0040(7) 0.0032(6) 0.0057(7)
C35 0.0439(12) 0.0318(11) 0.0463(12) -0.0039(9) -0.0077(10) -0.0061(9)
C36 0.0606(15) 0.0491(14) 0.0545(15) -0.0221(12) 0.0023(12) -0.0045(12)
C37 0.0629(17) 0.0706(19) 0.080(2) -0.0205(16) 0.0031(15) -0.0396(15)

loop_
_atom_type_symbol
_atom_type_description
_atom_type_scat_dispersion_real
_atom_type_scat_dispersion_imag
_atom_type_scat_source
C C 0.0033 0.0016 'International Tables Vol C Tables 4.2.6.8 and 6.1.1.4'
H H 0.0000 0.0000 'International Tables Vol C Tables 4.2.6.8 and 6.1.1.4'
Cl Cl 0.1484 0.1585 'International Tables Vol C Tables 4.2.6.8 and 6.1.1.4'
N N 0.0061 0.0033 'International Tables Vol C Tables 4.2.6.8 and 6.1.1.4'
Ru Ru -1.2594 0.8363 'International Tables Vol C Tables 4.2.6.8 and 6.1.1.4'

loop_
_geom_angle_atom_site_label_1
_geom_angle_atom_site_label_2
_geom_angle_atom_site_label_3
_geom_angle
_geom_angle_site_symmetry_1
_geom_angle_site_symmetry_3
_geom_angle_publ_flag
C6 Ru1 N1 82.55(6) . . ?
C6 Ru1 C31 124.59(6) . . ?
N1 Ru1 C31 92.36(6) . . ?
C6 Ru1 C30 94.73(6) . . ?
N1 Ru1 C30 113.60(6) . . ?
C31 Ru1 C30 38.07(7) . . ?
C6 Ru1 C34 112.96(6) . . ?
N1 Ru1 C34 164.47(6) . . ?
C31 Ru1 C34 79.67(7) . . ?
C30 Ru1 C34 67.62(6) . . ?
C6 Ru1 C29 89.35(6) . . ?
N1 Ru1 C29 149.95(6) . . ?
C31 Ru1 C29 68.67(7) . . ?
C30 Ru1 C29 38.11(6) . . ?
C34 Ru1 C29 37.47(6) . . ?
C6 Ru1 C33 150.04(6) . . ?
N1 Ru1 C33 126.89(6) . . ?
C31 Ru1 C33 66.11(6) . . ?
C30 Ru1 C33 79.28(6) . . ?
C34 Ru1 C33 37.62(6) . . ?
C29 Ru1 C33 67.75(6) . . ?
C6 Ru1 C32 161.90(6) . . ?
N1 Ru1 C32 98.76(6) . . ?
C31 Ru1 C32 37.53(6) . . ?
C30 Ru1 C32 68.09(7) . . ?
C34 Ru1 C32 66.85(7) . . ?
C29 Ru1 C32 80.52(7) . . ?
C33 Ru1 C32 35.78(6) . . ?
C6 Ru1 Cl1 88.51(4) . . ?
N1 Ru1 Cl1 86.75(4) . . ?
C31 Ru1 Cl1 146.53(5) . . ?
C30 Ru1 Cl1 159.64(5) . . ?
C34 Ru1 Cl1 92.60(5) . . ?
C29 Ru1 Cl1 122.06(5) . . ?
C33 Ru1 Cl1 87.90(5) . . ?
C32 Ru1 Cl1 109.58(5) . . ?
N2 N1 C2 110.45(13) . . ?
N2 N1 Ru1 125.35(10) . . ?
C2 N1 Ru1 123.07(10) . . ?
N1 N2 N3 105.41(12) . . ?
N2 N3 C1 112.56(13) . . ?
N2 N3 C27 118.98(14) . . ?
C1 N3 C27 128.41(15) . . ?
N3 C1 C2 103.94(14) . . ?
N3 C1 C23 124.98(15) . . ?
C2 C1 C23 130.98(15) . . ?
N1 C2 C1 107.60(14) . . ?
N1 C2 C3 124.06(14) . . ?
C1 C2 C3 128.34(14) . . ?
C4 C3 C2 117.19(14) . . ?
C4 C3 C17 127.11(14) . . ?
C2 C3 C17 115.70(14) . . ?
C3 C4 C5 122.87(14) . . ?
C3 C4 C11 123.55(14) . . ?
C5 C4 C11 113.53(14) . . ?
C10 C5 C6 120.27(15) . . ?
C10 C5 C4 116.37(14) . . ?
C6 C5 C4 123.14(14) . . ?
C7 C6 C5 115.43(14) . . ?
C7 C6 Ru1 117.74(11) . . ?
C5 C6 Ru1 126.82(12) . . ?
C8 C7 C6 123.35(15) . . ?
C8 C7 H7 118.3 . . ?
C6 C7 H7 118.3 . . ?
C7 C8 C9 120.00(16) . . ?
C7 C8 H8 120.0 . . ?
C9 C8 H8 120.0 . . ?
C10 C9 C8 118.53(16) . . ?
C10 C9 H9 120.7 . . ?
C8 C9 H9 120.7 . . ?
C9 C10 C5 122.09(15) . . ?
C9 C10 H10 119.0 . . ?
C5 C10 H10 119.0 . . ?
C16 C11 C12 118.57(16) . . ?
C16 C11 C4 119.92(15) . . ?
C12 C11 C4 121.23(15) . . ?
C13 C12 C11 120.95(16) . . ?
C13 C12 H12 119.5 . . ?
C11 C12 H12 119.5 . . ?
C14 C13 C12 119.72(17) . . ?
C14 C13 H13 120.1 . . ?
C12 C13 H13 120.1 . . ?
C13 C14 C15 120.18(18) . . ?
C13 C14 H14 119.9 . . ?
C15 C14 H14 119.9 . . ?
C14 C15 C16 120.2(2) . . ?
C14 C15 H15 119.9 . . ?
C16 C15 H15 119.9 . . ?
C15 C16 C11 120.35(18) . . ?
C15 C16 H16 119.8 . . ?
C11 C16 H16 119.8 . . ?
C18 C17 C22 116.53(16) . . ?
C18 C17 C3 120.95(15) . . ?
C22 C17 C3 122.33(15) . . ?
C19 C18 C17 121.92(17) . . ?
C19 C18 H18 119.0 . . ?
C17 C18 H18 119.0 . . ?
C20 C19 C18 120.44(18) . . ?
C20 C19 H19 119.8 . . ?
C18 C19 H19 119.8 . . ?
C19 C20 C21 118.83(18) . . ?
C19 C20 H20 120.6 . . ?
C21 C20 H20 120.6 . . ?
C22 C21 C20 121.07(18) . . ?
C22 C21 H21 119.5 . . ?
C20 C21 H21 119.5 . . ?
C21 C22 C17 121.15(17) . . ?
C21 C22 H22 119.4 . . ?
C17 C22 H22 119.4 . . ?
C1 C23 C24 113.22(15) . . ?
C1 C23 H23A 108.9 . . ?
C24 C23 H23A 108.9 . . ?
C1 C23 H23B 108.9 . . ?
C24 C23 H23B 108.9 . . ?
H23A C23 H23B 107.7 . . ?
C23 C24 C25 112.03(15) . . ?
C23 C24 H24A 109.2 . . ?
C25 C24 H24A 109.2 . . ?
C23 C24 H24B 109.2 . . ?
C25 C24 H24B 109.2 . . ?
H24A C24 H24B 107.9 . . ?
C26 C25 C24 113.19(18) . . ?
C26 C25 H25A 108.9 . . ?
C24 C25 H25A 108.9 . . ?
C26 C25 H25B 108.9 . . ?
C24 C25 H25B 108.9 . . ?
H25A C25 H25B 107.8 . . ?
C25 C26 H26A 109.5 . . ?
C25 C26 H26B 109.5 . . ?
H26A C26 H26B 109.5 . . ?
C25 C26 H26C 109.5 . . ?
H26A C26 H26C 109.5 . . ?
H26B C26 H26C 109.5 . . ?
N3 C27 H27A 109.5 . . ?
N3 C27 H27B 109.5 . . ?
H27A C27 H27B 109.5 . . ?
N3 C27 H27C 109.5 . . ?
H27A C27 H27C 109.5 . . ?
H27B C27 H27C 109.5 . . ?
C29 C28 H28A 109.5 . . ?
C29 C28 H28B 109.5 . . ?
H28A C28 H28B 109.5 . . ?
C29 C28 H28C 109.5 . . ?
H28A C28 H28C 109.5 . . ?
H28B C28 H28C 109.5 . . ?
C34 C29 C30 117.46(16) . . ?
C34 C29 C28 120.93(16) . . ?
C30 C29 C28 121.56(15) . . ?
C34 C29 Ru1 70.71(9) . . ?
C30 C29 Ru1 69.81(9) . . ?
C28 C29 Ru1 128.53(12) . . ?
C31 C30 C29 120.09(15) . . ?
C31 C30 Ru1 70.66(10) . . ?
C29 C30 Ru1 72.08(9) . . ?
C31 C30 H30 120.0 . . ?
C29 C30 H30 120.0 . . ?
Ru1 C30 H30 129.8 . . ?
C30 C31 C32 122.53(16) . . ?
C30 C31 Ru1 71.27(10) . . ?
C32 C31 Ru1 76.07(10) . . ?
C30 C31 H31 118.7 . . ?
C32 C31 H31 118.7 . . ?
Ru1 C31 H31 125.7 . . ?
C33 C32 C31 116.34(16) . . ?
C33 C32 C35 123.08(17) . . ?
C31 C32 C35 120.50(17) . . ?
C33 C32 Ru1 70.41(10) . . ?
C31 C32 Ru1 66.40(9) . . ?
C35 C32 Ru1 131.24(13) . . ?
C32 C33 C34 121.72(16) . . ?
C32 C33 Ru1 73.81(10) . . ?
C34 C33 Ru1 68.87(9) . . ?
C32 C33 H33 119.1 . . ?
C34 C33 H33 119.1 . . ?
Ru1 C33 H33 131.0 . . ?
C29 C34 C33 121.65(16) . . ?
C29 C34 Ru1 71.82(9) . . ?
C33 C34 Ru1 73.51(9) . . ?
C29 C34 H34 119.2 . . ?
C33 C34 H34 119.2 . . ?
Ru1 C34 H34 127.7 . . ?
C36 C35 C32 113.11(18) . . ?
C36 C35 C37 111.4(2) . . ?
C32 C35 C37 109.87(19) . . ?
C36 C35 H35 107.4 . . ?
C32 C35 H35 107.4 . . ?
C37 C35 H35 107.4 . . ?
C35 C36 H36A 109.5 . . ?
C35 C36 H36B 109.5 . . ?
H36A C36 H36B 109.5 . . ?
C35 C36 H36C 109.5 . . ?
H36A C36 H36C 109.5 . . ?
H36B C36 H36C 109.5 . . ?
C35 C37 H37A 109.5 . . ?
C35 C37 H37B 109.5 . . ?
H37A C37 H37B 109.5 . . ?
C35 C37 H37C 109.5 . . ?
H37A C37 H37C 109.5 . . ?
H37B C37 H37C 109.5 . . ?

loop_
_geom_bond_atom_site_label_1
_geom_bond_atom_site_label_2
_geom_bond_distance
_geom_bond_site_symmetry_2
_geom_bond_publ_flag
Ru1 C6 2.1005(16) . ?
Ru1 N1 2.1014(13) . ?
Ru1 C31 2.1603(17) . ?
Ru1 C30 2.1682(16) . ?
Ru1 C34 2.1837(16) . ?
Ru1 C29 2.1980(16) . ?
Ru1 C33 2.2447(16) . ?
Ru1 C32 2.2881(17) . ?
Ru1 Cl1 2.4156(4) . ?
N1 N2 1.3214(19) . ?
N1 C2 1.359(2) . ?
N2 N3 1.338(2) . ?
N3 C1 1.354(2) . ?
N3 C27 1.464(2) . ?
C1 C2 1.378(2) . ?
C1 C23 1.496(2) . ?
C2 C3 1.484(2) . ?
C3 C4 1.350(2) . ?
C3 C17 1.492(2) . ?
C4 C5 1.495(2) . ?
C4 C11 1.497(2) . ?
C5 C10 1.405(2) . ?
C5 C6 1.420(2) . ?
C6 C7 1.409(2) . ?
C7 C8 1.383(2) . ?
C7 H7 0.9500 . ?
C8 C9 1.388(2) . ?
C8 H8 0.9500 . ?
C9 C10 1.374(2) . ?
C9 H9 0.9500 . ?
C10 H10 0.9500 . ?
C11 C16 1.387(2) . ?
C11 C12 1.394(2) . ?
C12 C13 1.386(2) . ?
C12 H12 0.9500 . ?
C13 C14 1.372(3) . ?
C13 H13 0.9500 . ?
C14 C15 1.385(3) . ?
C14 H14 0.9500 . ?
C15 C16 1.386(3) . ?
C15 H15 0.9500 . ?
C16 H16 0.9500 . ?
C17 C18 1.398(2) . ?
C17 C22 1.403(2) . ?
C18 C19 1.384(3) . ?
C18 H18 0.9500 . ?
C19 C20 1.375(3) . ?
C19 H19 0.9500 . ?
C20 C21 1.382(3) . ?
C20 H20 0.9500 . ?
C21 C22 1.381(3) . ?
C21 H21 0.9500 . ?
C22 H22 0.9500 . ?
C23 C24 1.518(3) . ?
C23 H23A 0.9900 . ?
C23 H23B 0.9900 . ?
C24 C25 1.526(2) . ?
C24 H24A 0.9900 . ?
C24 H24B 0.9900 . ?
C25 C26 1.498(3) . ?
C25 H25A 0.9900 . ?
C25 H25B 0.9900 . ?
C26 H26A 0.9800 . ?
C26 H26B 0.9800 . ?
C26 H26C 0.9800 . ?
C27 H27A 0.9800 . ?
C27 H27B 0.9800 . ?
C27 H27C 0.9800 . ?
C28 C29 1.500(2) . ?
C28 H28A 0.9800 . ?
C28 H28B 0.9800 . ?
C28 H28C 0.9800 . ?
C29 C34 1.407(2) . ?
C29 C30 1.426(2) . ?
C30 C31 1.412(3) . ?
C30 H30 0.9500 . ?
C31 C32 1.436(2) . ?
C31 H31 0.9500 . ?
C32 C33 1.393(3) . ?
C32 C35 1.519(3) . ?
C33 C34 1.429(3) . ?
C33 H33 0.9500 . ?
C34 H34 0.9500 . ?
C35 C36 1.517(3) . ?
C35 C37 1.530(3) . ?
C35 H35 1.0000 . ?
C36 H36A 0.9800 . ?
C36 H36B 0.9800 . ?
C36 H36C 0.9800 . ?
C37 H37A 0.9800 . ?
C37 H37B 0.9800 . ?
C37 H37C 0.9800 . ?

loop_
_geom_hbond_atom_site_label_D
_geom_hbond_atom_site_label_H
_geom_hbond_atom_site_label_A
_geom_hbond_distance_DH
_geom_hbond_distance_HA
_geom_hbond_distance_DA
_geom_hbond_angle_DHA
_geom_hbond_site_symmetry_A
C27 H27B Cl1 0.98 2.80 3.762(2) 165.9 7_566
C27 H27B Cl1 0.98 2.80 3.762(2) 165.9 7_566

loop_
_geom_torsion_atom_site_label_1
_geom_torsion_atom_site_label_2
_geom_torsion_atom_site_label_3
_geom_torsion_atom_site_label_4
_geom_torsion
_geom_torsion_site_symmetry_1
_geom_torsion_site_symmetry_2
_geom_torsion_site_symmetry_3
_geom_torsion_site_symmetry_4
_geom_torsion_publ_flag
C2 N1 N2 N3 1.05(18) . . . . ?
Ru1 N1 N2 N3 -167.09(11) . . . . ?
N1 N2 N3 C1 0.14(19) . . . . ?
N1 N2 N3 C27 -177.60(15) . . . . ?
N2 N3 C1 C2 -1.2(2) . . . . ?
C27 N3 C1 C2 176.26(17) . . . . ?
N2 N3 C1 C23 175.62(16) . . . . ?
C27 N3 C1 C23 -6.9(3) . . . . ?
N2 N1 C2 C1 -1.83(19) . . . . ?
Ru1 N1 C2 C1 166.63(11) . . . . ?
N2 N1 C2 C3 177.74(15) . . . . ?
Ru1 N1 C2 C3 -13.8(2) . . . . ?
N3 C1 C2 N1 1.78(18) . . . . ?
C23 C1 C2 N1 -174.78(17) . . . . ?
N3 C1 C2 C3 -177.76(16) . . . . ?
C23 C1 C2 C3 5.7(3) . . . . ?
N1 C2 C3 C4 76.3(2) . . . . ?
C1 C2 C3 C4 -104.2(2) . . . . ?
N1 C2 C3 C17 -102.99(18) . . . . ?
C1 C2 C3 C17 76.5(2) . . . . ?
C2 C3 C4 C5 -15.9(2) . . . . ?
C17 C3 C4 C5 163.33(15) . . . . ?
C2 C3 C4 C11 161.44(14) . . . . ?
C17 C3 C4 C11 -19.4(3) . . . . ?
C3 C4 C5 C10 134.81(16) . . . . ?
C11 C4 C5 C10 -42.75(19) . . . . ?
C3 C4 C5 C6 -50.5(2) . . . . ?
C11 C4 C5 C6 131.94(15) . . . . ?
C10 C5 C6 C7 5.6(2) . . . . ?
C4 C5 C6 C7 -168.87(14) . . . . ?
C10 C5 C6 Ru1 -175.37(11) . . . . ?
C4 C5 C6 Ru1 10.1(2) . . . . ?
C5 C6 C7 C8 -4.3(2) . . . . ?
Ru1 C6 C7 C8 176.56(13) . . . . ?
C6 C7 C8 C9 -0.6(3) . . . . ?
C7 C8 C9 C10 4.4(3) . . . . ?
C8 C9 C10 C5 -3.0(3) . . . . ?
C6 C5 C10 C9 -2.1(2) . . . . ?
C4 C5 C10 C9 172.71(15) . . . . ?
C3 C4 C11 C16 -56.1(2) . . . . ?
C5 C4 C11 C16 121.46(18) . . . . ?
C3 C4 C11 C12 130.02(18) . . . . ?
C5 C4 C11 C12 -52.4(2) . . . . ?
C16 C11 C12 C13 2.2(3) . . . . ?
C4 C11 C12 C13 176.20(16) . . . . ?
C11 C12 C13 C14 -2.3(3) . . . . ?
C12 C13 C14 C15 0.4(3) . . . . ?
C13 C14 C15 C16 1.6(4) . . . . ?
C14 C15 C16 C11 -1.6(4) . . . . ?
C12 C11 C16 C15 -0.3(3) . . . . ?
C4 C11 C16 C15 -174.3(2) . . . . ?
C4 C3 C17 C18 165.87(16) . . . . ?
C2 C3 C17 C18 -14.9(2) . . . . ?
C4 C3 C17 C22 -19.2(3) . . . . ?
C2 C3 C17 C22 160.04(16) . . . . ?
C22 C17 C18 C19 2.5(3) . . . . ?
C3 C17 C18 C19 177.77(16) . . . . ?
C17 C18 C19 C20 -0.9(3) . . . . ?
C18 C19 C20 C21 -1.2(3) . . . . ?
C19 C20 C21 C22 1.5(3) . . . . ?
C20 C21 C22 C17 0.3(3) . . . . ?
C18 C17 C22 C21 -2.2(3) . . . . ?
C3 C17 C22 C21 -177.38(18) . . . . ?
N3 C1 C23 C24 -108.3(2) . . . . ?
C2 C1 C23 C24 67.6(3) . . . . ?
C1 C23 C24 C25 -175.77(16) . . . . ?
C23 C24 C25 C26 175.1(2) . . . . ?
C34 C29 C30 C31 -0.1(2) . . . . ?
C28 C29 C30 C31 177.44(16) . . . . ?
Ru1 C29 C30 C31 53.87(14) . . . . ?
C34 C29 C30 Ru1 -54.00(13) . . . . ?
C28 C29 C30 Ru1 123.57(15) . . . . ?
C29 C30 C31 C32 4.3(2) . . . . ?
Ru1 C30 C31 C32 58.83(15) . . . . ?
C29 C30 C31 Ru1 -54.53(14) . . . . ?
C30 C31 C32 C33 -5.2(2) . . . . ?
Ru1 C31 C32 C33 51.35(14) . . . . ?
C30 C31 C32 C35 178.12(17) . . . . ?
Ru1 C31 C32 C35 -125.28(17) . . . . ?
C30 C31 C32 Ru1 -56.60(14) . . . . ?
C31 C32 C33 C34 2.2(2) . . . . ?
C35 C32 C33 C34 178.74(17) . . . . ?
Ru1 C32 C33 C34 51.63(15) . . . . ?
C31 C32 C33 Ru1 -49.44(14) . . . . ?
C35 C32 C33 Ru1 127.10(18) . . . . ?
C30 C29 C34 C33 -2.8(2) . . . . ?
C28 C29 C34 C33 179.57(15) . . . . ?
Ru1 C29 C34 C33 -56.40(14) . . . . ?
C30 C29 C34 Ru1 53.56(13) . . . . ?
C28 C29 C34 Ru1 -124.03(15) . . . . ?
C32 C33 C34 C29 1.8(3) . . . . ?
Ru1 C33 C34 C29 55.62(14) . . . . ?
C32 C33 C34 Ru1 -53.83(15) . . . . ?
C33 C32 C35 C36 -46.6(3) . . . . ?
C31 C32 C35 C36 129.8(2) . . . . ?
Ru1 C32 C35 C36 45.6(3) . . . . ?
C33 C32 C35 C37 78.5(3) . . . . ?
C31 C32 C35 C37 -105.1(2) . . . . ?
Ru1 C32 C35 C37 170.76(17) . . . . ?
